data_4308201
loop_
_publ_author_name
'Phalguni Chaudhuri'
'Rita Wagner'
'Thomas Weyherm\"uller'

_publ_section_title
;
Ferromagnetic vs Antiferromagnetic Coupling in Bis(\m-phenoxo)dicopper(II)
Complexes. Tuning of the Nature of Exchange Coupling by Remote Ligand
Substituents
;
_journal_name_full 'Inorganic Chemistry'
_journal_page_first 5134
_journal_page_last 5136
_journal_paper_doi 10.1021/ic070238p
_journal_volume 46
_journal_year 2007
_chemical_formula_structural '[C38 H46 Cu2 N2 O4], MeCN, 0.5 H2O'
_chemical_formula_sum 'C40 H50 Cu2 N3 O4.5'
_chemical_formula_weight 771.91
_chemical_name_systematic
; 
 ? 
;
_space_group_IT_number 2
_symmetry_cell_setting triclinic
_symmetry_space_group_name_Hall '-P 1'
_symmetry_space_group_name_H-M 'P -1'
_atom_sites_solution_hydrogens geom
_atom_sites_solution_primary direct
_atom_sites_solution_secondary difmap
_audit_creation_method SHELXL
_cell_angle_alpha 79.63(2)
_cell_angle_beta 77.03(2)
_cell_angle_gamma 67.96(2)
_cell_formula_units_Z 2
_cell_length_a 11.6777(9)
_cell_length_b 12.9078(15)
_cell_length_c 13.519(2)
_cell_measurement_reflns_used 5325
_cell_measurement_temperature 100(2)
_cell_volume 1830.3(5)
_computing_cell_refinement 'DENZO, Nonius Collect Software'
_computing_data_collection 'DENZO, Nonius Collect Software'
_computing_data_reduction 'DENZO, Nonius Collect Software'
_computing_structure_refinement 'SHELXL-93 (Sheldrick, 1993)'
_computing_structure_solution 'SHELXS-86 (Sheldrick, 1990)'
_diffrn_ambient_temperature 100(2)
_diffrn_measurement_device 'Nonius Kappa-CCD'
_diffrn_measurement_method '319 images at 1.0 deg. stepwise rotation in omega and phi, 170 sec./frame'
_diffrn_radiation_monochromator graphite
_diffrn_radiation_source 'rotating anode, 50 kV, 70 mA'
_diffrn_radiation_type MoK\a
_diffrn_radiation_wavelength 0.71073
_diffrn_reflns_av_R_equivalents 0.0731
_diffrn_reflns_av_sigmaI/netI 0.0869
_diffrn_reflns_limit_h_max 17
_diffrn_reflns_limit_h_min -15
_diffrn_reflns_limit_k_max 19
_diffrn_reflns_limit_k_min -9
_diffrn_reflns_limit_l_max 20
_diffrn_reflns_limit_l_min -8
_diffrn_reflns_number 5325
_diffrn_reflns_theta_max 27.50
_diffrn_reflns_theta_min 2.07
_exptl_absorpt_coefficient_mu 1.208
_exptl_absorpt_correction_T_max 0.9571
_exptl_absorpt_correction_T_min 0.8549
_exptl_absorpt_correction_type gaussian
_exptl_crystal_colour 'dark green'
_exptl_crystal_density_diffrn 1.401
_exptl_crystal_description 'tranaparent prism'
_exptl_crystal_F_000 810
_exptl_crystal_size_max 0.12
_exptl_crystal_size_mid 0.10
_exptl_crystal_size_min 0.04
_refine_diff_density_max 0.552
_refine_diff_density_min -0.467
_refine_diff_density_rms 0.095
_refine_ls_extinction_method none
_refine_ls_goodness_of_fit_all 1.026
_refine_ls_goodness_of_fit_obs 1.069
_refine_ls_matrix_type full
_refine_ls_number_parameters 452
_refine_ls_number_reflns 5063
_refine_ls_number_restraints 0
_refine_ls_restrained_S_all 2.154
_refine_ls_restrained_S_obs 1.069
_refine_ls_R_factor_all 0.0855
_refine_ls_R_factor_obs 0.0523
_refine_ls_shift/esd_max 0.000
_refine_ls_shift/esd_mean 0.000
_refine_ls_structure_factor_coef Fsqd
_refine_ls_weighting_details 'w=1/[\s^2^(Fo^2^)+(0.0000P)^2^+4.6237P] where P=(Fo^2^+2Fc^2^)/3'
_refine_ls_weighting_scheme calc
_refine_ls_wR_factor_all 0.2619
_refine_ls_wR_factor_obs 0.1113
_reflns_number_observed 3857
_reflns_number_total 5111
_reflns_observed_criterion >2sigma(I)
_cod_data_source_file ic070238p-file001_1.cif
_cod_data_source_block Methyl
_cod_depositor_comments
;
The following automatic conversions were performed:
'_symmetry_cell_setting' value 'Triclinic' changed to 'triclinic'
according to '/home/saulius/struct/CIF-dictionaries/cif_core.dic'
dictionary named 'cif_core.dic' version 2.4.1 from
2010-06-29.

'_exptl_absorpt_correction_type' value 'Gaussian' changed to
'gaussian' according to
'/home/saulius/struct/CIF-dictionaries/cif_core.dic' dictionary named
'cif_core.dic' version 2.4.1 from 2010-06-29.

Automatic conversion script
Id: cif_fix_enum 1527 2010-12-29 10:47:43Z saulius 

The following automatic conversions were performed:

'_refine_ls_weighting_scheme' value 'calc
w=1/[\s^2^(Fo^2^)+(0.0000P)^2^+4.6237P] where P=(Fo^2^+2Fc^2^)/3' was
changed to 'calc'. New tag '_refine_ls_weighting_details' was
created. The value of the new tag was set to
'w=1/[\s^2^(Fo^2^)+(0.0000P)^2^+4.6237P] where P=(Fo^2^+2Fc^2^)/3'.

Automatic conversion script
Id: cif_fix_values 3143 2015-03-26 13:38:13Z robertas 
;
_cod_original_cell_volume 1830.3(4)
_cod_database_code 4308201

loop_
_symmetry_equiv_pos_as_xyz
'x, y, z'
'-x, -y, -z'

loop_
_atom_site_aniso_label
_atom_site_aniso_U_11
_atom_site_aniso_U_22
_atom_site_aniso_U_33
_atom_site_aniso_U_23
_atom_site_aniso_U_13
_atom_site_aniso_U_12
Cu1 0.0222(4) 0.0236(3) 0.0180(3) -0.0082(3) 0.0007(3) -0.0073(3)
Cu2 0.0220(4) 0.0228(3) 0.0191(3) -0.0088(3) 0.0005(3) -0.0058(3)
O1 0.019(2) 0.029(2) 0.023(2) -0.010(2) 0.006(2) -0.011(2)
O2 0.031(3) 0.041(2) 0.025(2) -0.018(2) 0.005(2) -0.018(2)
O3 0.021(2) 0.031(2) 0.025(2) -0.014(2) -0.005(2) -0.003(2)
O4 0.018(2) 0.028(2) 0.025(2) -0.012(2) 0.002(2) -0.005(2)
N1 0.021(3) 0.018(2) 0.019(2) -0.005(2) -0.002(2) -0.003(2)
N2 0.020(3) 0.018(2) 0.017(2) -0.001(2) 0.000(2) -0.003(2)
C1 0.018(3) 0.021(3) 0.026(2) -0.005(2) -0.002(2) -0.003(2)
C2 0.028(4) 0.025(3) 0.022(2) 0.000(2) -0.006(2) -0.004(2)
C3 0.024(4) 0.028(3) 0.026(2) 0.001(2) 0.003(2) -0.009(2)
C4 0.021(4) 0.024(3) 0.040(3) -0.002(3) -0.006(3) -0.005(2)
C5 0.019(3) 0.020(3) 0.029(2) -0.003(2) -0.004(2) -0.004(2)
C6 0.018(3) 0.019(3) 0.025(2) -0.004(2) -0.006(2) -0.001(2)
C7 0.020(3) 0.023(3) 0.023(2) -0.006(2) -0.005(2) -0.001(2)
C8 0.026(3) 0.022(3) 0.013(2) -0.001(2) -0.004(2) -0.004(2)
C9 0.022(3) 0.018(3) 0.018(2) -0.001(2) 0.000(2) -0.005(2)
C10 0.022(4) 0.025(3) 0.020(2) -0.002(2) 0.003(2) -0.013(2)
C11 0.020(4) 0.027(3) 0.021(2) 0.005(2) -0.003(2) -0.009(2)
C12 0.018(4) 0.022(3) 0.033(3) 0.003(2) -0.003(3) -0.004(2)
C13 0.027(4) 0.022(3) 0.028(2) -0.003(2) 0.000(3) -0.004(2)
C14 0.021(3) 0.020(3) 0.022(2) -0.004(2) 0.001(2) -0.006(2)
C15 0.029(4) 0.037(3) 0.022(2) -0.005(2) 0.002(2) -0.012(3)
C16 0.046(5) 0.032(3) 0.046(3) 0.000(3) 0.000(3) -0.023(3)
C17 0.023(3) 0.018(3) 0.028(2) -0.005(2) -0.004(2) -0.003(2)
C18 0.035(4) 0.061(4) 0.030(3) 0.002(3) -0.006(3) -0.029(3)
C19 0.023(4) 0.037(3) 0.044(3) -0.014(3) 0.003(3) 0.000(3)
C21 0.023(3) 0.027(3) 0.018(2) -0.004(2) -0.001(2) -0.007(2)
C22 0.022(3) 0.026(3) 0.019(2) -0.002(2) 0.004(2) -0.008(2)
C23 0.022(4) 0.023(3) 0.025(2) 0.005(2) 0.000(2) -0.004(2)
C24 0.023(4) 0.030(3) 0.024(2) 0.001(2) -0.007(2) -0.007(3)
C25 0.016(3) 0.030(3) 0.025(2) -0.007(2) 0.004(2) -0.010(2)
C26 0.024(3) 0.021(3) 0.018(2) -0.003(2) 0.004(2) -0.006(2)
C27 0.023(3) 0.021(3) 0.021(2) -0.003(2) 0.001(2) -0.007(2)
C28 0.026(3) 0.018(3) 0.019(2) -0.002(2) 0.000(2) -0.007(2)
C29 0.020(3) 0.021(3) 0.014(2) -0.003(2) -0.001(2) -0.002(2)
C30 0.026(4) 0.017(2) 0.017(2) -0.002(2) -0.005(2) -0.003(2)
C31 0.024(3) 0.026(3) 0.015(2) -0.002(2) -0.004(2) -0.006(2)
C32 0.022(3) 0.027(3) 0.017(2) -0.003(2) -0.002(2) -0.002(2)
C33 0.028(4) 0.020(3) 0.019(2) -0.002(2) -0.001(2) -0.004(2)
C34 0.028(4) 0.022(3) 0.024(2) -0.009(2) -0.003(2) -0.005(2)
C35 0.030(4) 0.026(3) 0.033(3) -0.008(2) -0.001(3) -0.007(2)
C36 0.031(4) 0.042(3) 0.042(3) -0.007(3) -0.012(3) -0.009(3)
C37 0.023(3) 0.023(3) 0.015(2) 0.002(2) 0.001(2) -0.008(2)
C38 0.020(3) 0.032(3) 0.022(2) -0.009(2) 0.002(2) -0.006(2)
C39 0.024(4) 0.030(3) 0.031(3) -0.011(2) 0.010(2) -0.006(2)
O10 0.082(9) 0.056(5) 0.048(5) -0.010(5) 0.003(5) -0.030(5)
C50 0.029(4) 0.021(3) 0.028(3) -0.006(2) -0.009(3) -0.002(2)
N50 0.032(3) 0.031(3) 0.026(2) -0.002(2) -0.006(2) -0.010(2)
C51 0.037(4) 0.034(3) 0.024(2) -0.008(2) -0.002(3) -0.004(3)

loop_
_atom_site_label
_atom_site_type_symbol
_atom_site_fract_x
_atom_site_fract_y
_atom_site_fract_z
_atom_site_U_iso_or_equiv
_atom_site_thermal_displace_type
_atom_site_occupancy
_atom_site_calc_flag
_atom_site_refinement_flags
_atom_site_disorder_group
Cu1 Cu 0.21155(6) 0.20582(5) 0.42135(4) 0.0214(2) Uani 1 d . .
Cu2 Cu 0.37796(6) 0.05125(5) 0.26842(4) 0.0217(2) Uani 1 d . .
O1 O 0.3799(3) 0.1730(3) 0.3419(2) 0.0238(8) Uani 1 d . .
O2 O 0.0585(4) 0.1972(3) 0.4929(3) 0.0308(10) Uani 1 d . .
O3 O 0.2021(3) 0.1453(3) 0.3037(2) 0.0258(9) Uani 1 d . .
O4 O 0.5531(3) -0.0228(3) 0.2368(2) 0.0238(8) Uani 1 d . .
N1 N 0.2425(4) 0.2826(3) 0.5242(3) 0.0202(10) Uani 1 d . .
N2 N 0.3306(4) -0.0506(3) 0.2000(3) 0.0198(9) Uani 1 d . .
C1 C 0.4426(5) 0.2454(4) 0.3306(4) 0.0227(12) Uani 1 d . .
C2 C 0.4952(5) 0.2843(4) 0.2354(4) 0.0266(13) Uani 1 d . .
C3 C 0.5561(5) 0.3608(4) 0.2305(4) 0.0281(13) Uani 1 d . .
H3 H 0.5952(5) 0.3854(4) 0.1659(4) 0.034 Uiso 1 calc R .
C4 C 0.5610(6) 0.4023(4) 0.3185(4) 0.0291(13) Uani 1 d . .
C5 C 0.5036(5) 0.3642(4) 0.4113(4) 0.0237(12) Uani 1 d . .
H5 H 0.5044(5) 0.3925(4) 0.4713(4) 0.028 Uiso 1 calc R .
C6 C 0.4449(5) 0.2864(4) 0.4205(4) 0.0217(12) Uani 1 d . .
C7 C 0.3797(5) 0.2497(4) 0.5201(4) 0.0233(12) Uani 1 d . .
H7A H 0.3940(5) 0.2828(4) 0.5748(4) 0.028 Uiso 1 calc R .
H7B H 0.4164(5) 0.1669(4) 0.5335(4) 0.028 Uiso 1 calc R .
C8 C 0.1852(5) 0.2442(4) 0.6284(3) 0.0216(12) Uani 1 d . .
H8A H 0.2218(5) 0.1612(4) 0.6400(3) 0.026 Uiso 1 calc R .
H8B H 0.2071(5) 0.2755(4) 0.6802(3) 0.026 Uiso 1 calc R .
C9 C 0.0466(5) 0.2785(4) 0.6427(3) 0.0206(12) Uani 1 d . .
C10 C -0.0123(5) 0.2544(4) 0.5735(4) 0.0221(12) Uani 1 d . .
C11 C -0.1412(5) 0.2919(4) 0.5854(4) 0.0233(12) Uani 1 d . .
C12 C -0.2148(6) 0.3511(4) 0.6686(4) 0.0266(13) Uani 1 d . .
H12 H -0.3036(6) 0.3761(4) 0.6768(4) 0.032 Uiso 1 calc R .
C13 C -0.1588(6) 0.3738(4) 0.7398(4) 0.0277(13) Uani 1 d . .
C14 C -0.0318(5) 0.3376(4) 0.7258(4) 0.0215(12) Uani 1 d . .
H14 H 0.0064(5) 0.3526(4) 0.7740(4) 0.026 Uiso 1 calc R .
C15 C 0.4854(6) 0.2465(4) 0.1391(4) 0.0299(13) Uani 1 d . .
H15A H 0.5276(6) 0.2823(4) 0.0797(4) 0.045 Uiso 1 calc R .
H15B H 0.3968(6) 0.2681(4) 0.1340(4) 0.045 Uiso 1 calc R .
H15C H 0.5254(6) 0.1646(4) 0.1412(4) 0.045 Uiso 1 calc R .
C16 C 0.6254(6) 0.4869(5) 0.3101(5) 0.040(2) Uani 1 d . .
H16A H 0.6601(6) 0.5028(5) 0.2384(5) 0.060 Uiso 1 calc R .
H16B H 0.6932(6) 0.4560(5) 0.3503(5) 0.060 Uiso 1 calc R .
H16C H 0.5643(6) 0.5566(5) 0.3361(5) 0.060 Uiso 1 calc R .
C17 C 0.1843(5) 0.4074(4) 0.5045(4) 0.0239(12) Uani 1 d . .
H17A H 0.0939(5) 0.4281(4) 0.5074(4) 0.036 Uiso 1 calc R .
H17B H 0.2220(5) 0.4328(4) 0.4368(4) 0.036 Uiso 1 calc R .
H17C H 0.1986(5) 0.4430(4) 0.5564(4) 0.036 Uiso 1 calc R .
C18 C -0.2038(6) 0.2683(5) 0.5096(4) 0.039(2) Uani 1 d . .
H18A H -0.2951(6) 0.3007(5) 0.5294(4) 0.059 Uiso 1 calc R .
H18B H -0.1786(6) 0.1869(5) 0.5091(4) 0.059 Uiso 1 calc R .
H18C H -0.1783(6) 0.3020(5) 0.4413(4) 0.059 Uiso 1 calc R .
C19 C -0.2423(6) 0.4369(5) 0.8296(4) 0.038(2) Uani 1 d . .
H19A H -0.3305(6) 0.4551(5) 0.8251(4) 0.057 Uiso 1 calc R .
H19B H -0.2261(6) 0.5065(5) 0.8278(4) 0.057 Uiso 1 calc R .
H19C H -0.2240(6) 0.3898(5) 0.8936(4) 0.057 Uiso 1 calc R .
C21 C 0.1091(5) 0.1624(4) 0.2514(4) 0.0235(12) Uani 1 d . .
C22 C 0.0234(5) 0.2695(4) 0.2304(4) 0.0239(12) Uani 1 d . .
C23 C -0.0620(5) 0.2806(4) 0.1686(4) 0.0262(13) Uani 1 d . .
H23 H -0.1211(5) 0.3532(4) 0.1541(4) 0.031 Uiso 1 calc R .
C24 C -0.0651(5) 0.1913(4) 0.1271(4) 0.0267(13) Uani 1 d . .
C25 C 0.0195(5) 0.0853(4) 0.1509(4) 0.0237(12) Uani 1 d . .
H25 H 0.0193(5) 0.0227(4) 0.1233(4) 0.028 Uiso 1 calc R .
C26 C 0.1049(5) 0.0689(4) 0.2144(3) 0.0227(12) Uani 1 d . .
C27 C 0.1989(5) -0.0442(4) 0.2409(4) 0.0224(11) Uani 1 d . .
H27A H 0.1884(5) -0.0611(4) 0.3161(4) 0.027 Uiso 1 calc R .
H27B H 0.1822(5) -0.1021(4) 0.2131(4) 0.027 Uiso 1 calc R .
C28 C 0.4172(5) -0.1668(4) 0.2275(3) 0.0223(12) Uani 1 d . .
H28A H 0.4119(5) -0.1799(4) 0.3026(3) 0.027 Uiso 1 calc R .
H28B H 0.3887(5) -0.2217(4) 0.2069(3) 0.027 Uiso 1 calc R .
C29 C 0.5498(5) -0.1876(4) 0.1792(3) 0.0203(11) Uani 1 d . .
C30 C 0.6119(5) -0.1141(4) 0.1858(3) 0.0212(12) Uani 1 d . .
C31 C 0.7354(5) -0.1367(4) 0.1357(3) 0.0223(12) Uani 1 d . .
C32 C 0.7981(5) -0.2317(4) 0.0822(3) 0.0241(12) Uani 1 d . .
H32 H 0.8831(5) -0.2467(4) 0.0503(3) 0.029 Uiso 1 calc R .
C33 C 0.7376(5) -0.3048(4) 0.0751(4) 0.0240(12) Uani 1 d . .
C34 C 0.6153(5) -0.2809(4) 0.1228(3) 0.0252(12) Uani 1 d . .
H34 H 0.5727(5) -0.3291(4) 0.1177(3) 0.030 Uiso 1 calc R .
C35 C 0.0256(6) 0.3699(4) 0.2710(4) 0.0309(14) Uani 1 d . .
H35A H -0.0412(6) 0.4374(4) 0.2486(4) 0.046 Uiso 1 calc R .
H35B H 0.1070(6) 0.3790(4) 0.2450(4) 0.046 Uiso 1 calc R .
H35C H 0.0123(6) 0.3585(4) 0.3457(4) 0.046 Uiso 1 calc R .
C36 C -0.1554(6) 0.2089(5) 0.0544(5) 0.038(2) Uani 1 d . .
H36A H -0.1437(6) 0.1365(5) 0.0331(5) 0.057 Uiso 1 calc R .
H36B H -0.1384(6) 0.2595(5) -0.0058(5) 0.057 Uiso 1 calc R .
H36C H -0.2419(6) 0.2422(5) 0.0892(5) 0.057 Uiso 1 calc R .
C37 C 0.3478(5) -0.0239(4) 0.0869(3) 0.0218(11) Uani 1 d . .
H37A H 0.4345(5) -0.0281(4) 0.0605(3) 0.033 Uiso 1 calc R .
H37B H 0.2906(5) 0.0522(4) 0.0695(3) 0.033 Uiso 1 calc R .
H37C H 0.3294(5) -0.0780(4) 0.0565(3) 0.033 Uiso 1 calc R .
C38 C 0.8050(5) -0.0599(4) 0.1379(4) 0.0259(12) Uani 1 d . .
H38A H 0.8901(5) -0.0888(4) 0.0990(4) 0.039 Uiso 1 calc R .
H38B H 0.8095(5) -0.0566(4) 0.2087(4) 0.039 Uiso 1 calc R .
H38C H 0.7608(5) 0.0156(4) 0.1074(4) 0.039 Uiso 1 calc R .
C39 C 0.8054(5) -0.4057(4) 0.0153(4) 0.0311(13) Uani 1 d . .
H39A H 0.8913(5) -0.4085(4) -0.0130(4) 0.047 Uiso 1 calc R .
H39B H 0.7613(5) -0.3993(4) -0.0405(4) 0.047 Uiso 1 calc R .
H39C H 0.8074(5) -0.4745(4) 0.0606(4) 0.047 Uiso 1 calc R .
O10 O 0.0028(12) -0.0017(8) 0.4574(7) 0.062(3) Uani 0.50 d P .
C50 C 0.3043(5) -0.0584(4) 0.5327(4) 0.0267(13) Uani 1 d . .
N50 N 0.3412(5) -0.0388(4) 0.4492(3) 0.0298(11) Uani 1 d . .
C51 C 0.2543(6) -0.0830(5) 0.6401(4) 0.0339(15) Uani 1 d . .
H51A H 0.2927(25) -0.0569(27) 0.6835(4) 0.051 Uiso 1 calc R .
H51B H 0.2736(29) -0.1643(5) 0.6561(8) 0.051 Uiso 1 calc R .
H51C H 0.1632(7) -0.0445(24) 0.6527(7) 0.051 Uiso 1 calc R .

loop_
_atom_type_symbol
_atom_type_description
_atom_type_scat_dispersion_real
_atom_type_scat_dispersion_imag
_atom_type_scat_source
C C 0.0033 0.0016 'International Tables Vol C Tables 4.2.6.8 and 6.1.1.4'
H H 0.0000 0.0000 'International Tables Vol C Tables 4.2.6.8 and 6.1.1.4'
N N 0.0061 0.0033 'International Tables Vol C Tables 4.2.6.8 and 6.1.1.4'
O O 0.0106 0.0060 'International Tables Vol C Tables 4.2.6.8 and 6.1.1.4'
Cu Cu 0.3201 1.2651 'International Tables Vol C Tables 4.2.6.8 and 6.1.1.4'

loop_
_geom_angle_atom_site_label_1
_geom_angle_atom_site_label_2
_geom_angle_atom_site_label_3
_geom_angle
_geom_angle_site_symmetry_1
_geom_angle_site_symmetry_3
_geom_angle_publ_flag
O2 Cu1 O3 93.43(15) . . ?
O2 Cu1 O1 164.52(14) . . ?
O3 Cu1 O1 76.81(14) . . ?
O2 Cu1 N1 96.5(2) . . ?
O3 Cu1 N1 169.0(2) . . ?
O1 Cu1 N1 94.38(15) . . ?
O2 Cu1 Cu2 123.44(9) . . ?
O3 Cu1 Cu2 40.50(10) . . ?
O1 Cu1 Cu2 42.36(9) . . ?
N1 Cu1 Cu2 133.81(12) . . ?
O4 Cu2 O3 172.25(14) . . ?
O4 Cu2 O1 97.85(14) . . ?
O3 Cu2 O1 74.84(13) . . ?
O4 Cu2 N2 96.02(15) . . ?
O3 Cu2 N2 91.25(15) . . ?
O1 Cu2 N2 166.1(2) . . ?
O4 Cu2 N50 98.7(2) . . ?
O3 Cu2 N50 83.0(2) . . ?
O1 Cu2 N50 81.75(14) . . ?
N2 Cu2 N50 97.21(15) . . ?
O4 Cu2 Cu1 134.25(9) . . ?
O3 Cu2 Cu1 40.05(8) . . ?
O1 Cu2 Cu1 40.63(11) . . ?
N2 Cu2 Cu1 126.70(12) . . ?
N50 Cu2 Cu1 64.11(10) . . ?
C1 O1 Cu1 121.1(3) . . ?
C1 O1 Cu2 138.9(3) . . ?
Cu1 O1 Cu2 97.0(2) . . ?
C10 O2 Cu1 125.7(3) . . ?
C21 O3 Cu1 134.0(3) . . ?
C21 O3 Cu2 126.4(3) . . ?
Cu1 O3 Cu2 99.44(15) . . ?
C30 O4 Cu2 126.2(3) . . ?
C7 N1 C17 110.2(4) . . ?
C7 N1 C8 108.8(4) . . ?
C17 N1 C8 109.3(4) . . ?
C7 N1 Cu1 109.5(3) . . ?
C17 N1 Cu1 110.8(3) . . ?
C8 N1 Cu1 108.2(3) . . ?
C27 N2 C37 109.8(4) . . ?
C27 N2 C28 108.9(4) . . ?
C37 N2 C28 109.9(3) . . ?
C27 N2 Cu2 111.0(2) . . ?
C37 N2 Cu2 112.0(3) . . ?
C28 N2 Cu2 105.0(3) . . ?
O1 C1 C2 122.2(4) . . ?
O1 C1 C6 116.9(5) . . ?
C2 C1 C6 120.8(4) . . ?
C1 C2 C3 118.5(4) . . ?
C1 C2 C15 120.8(5) . . ?
C3 C2 C15 120.7(5) . . ?
C2 C3 C4 122.0(5) . . ?
C5 C4 C3 117.5(5) . . ?
C5 C4 C16 121.9(5) . . ?
C3 C4 C16 120.6(6) . . ?
C4 C5 C6 122.7(4) . . ?
C5 C6 C1 118.5(5) . . ?
C5 C6 C7 122.1(4) . . ?
C1 C6 C7 119.4(4) . . ?
C6 C7 N1 113.0(4) . . ?
C9 C8 N1 113.3(4) . . ?
C10 C9 C14 117.4(5) . . ?
C10 C9 C8 121.4(4) . . ?
C14 C9 C8 121.2(4) . . ?
O2 C10 C11 119.8(4) . . ?
O2 C10 C9 119.8(5) . . ?
C11 C10 C9 120.4(4) . . ?
C10 C11 C12 120.0(5) . . ?
C10 C11 C18 120.2(4) . . ?
C12 C11 C18 119.8(5) . . ?
C13 C12 C11 120.8(6) . . ?
C14 C13 C12 118.2(4) . . ?
C14 C13 C19 122.7(5) . . ?
C12 C13 C19 119.0(6) . . ?
C13 C14 C9 123.1(5) . . ?
O3 C21 C22 121.5(4) . . ?
O3 C21 C26 117.8(4) . . ?
C22 C21 C26 120.6(4) . . ?
C21 C22 C23 117.6(4) . . ?
C21 C22 C35 121.1(4) . . ?
C23 C22 C35 121.3(5) . . ?
C24 C23 C22 123.4(5) . . ?
C23 C24 C25 117.8(4) . . ?
C23 C24 C36 121.4(5) . . ?
C25 C24 C36 120.8(4) . . ?
C24 C25 C26 121.3(4) . . ?
C25 C26 C21 119.3(4) . . ?
C25 C26 C27 122.8(4) . . ?
C21 C26 C27 117.9(4) . . ?
N2 C27 C26 112.7(4) . . ?
C29 C28 N2 113.7(4) . . ?
C34 C29 C30 119.0(5) . . ?
C34 C29 C28 119.5(4) . . ?
C30 C29 C28 121.5(4) . . ?
O4 C30 C31 120.1(4) . . ?
O4 C30 C29 121.4(5) . . ?
C31 C30 C29 118.4(4) . . ?
C30 C31 C32 120.8(5) . . ?
C30 C31 C38 120.7(4) . . ?
C32 C31 C38 118.4(5) . . ?
C31 C32 C33 121.1(6) . . ?
C34 C33 C32 117.8(4) . . ?
C34 C33 C39 121.5(5) . . ?
C32 C33 C39 120.7(5) . . ?
C33 C34 C29 122.8(5) . . ?
N50 C50 C51 178.9(6) . . ?
C50 N50 Cu2 165.5(4) . . ?

loop_
_geom_bond_atom_site_label_1
_geom_bond_atom_site_label_2
_geom_bond_distance
_geom_bond_site_symmetry_2
_geom_bond_publ_flag
Cu1 O2 1.865(4) . ?
Cu1 O3 1.936(3) . ?
Cu1 O1 1.946(4) . ?
Cu1 N1 2.010(3) . ?
Cu1 Cu2 2.9670(11) . ?
Cu2 O4 1.889(4) . ?
Cu2 O3 1.954(4) . ?
Cu2 O1 2.014(3) . ?
Cu2 N2 2.025(4) . ?
Cu2 N50 2.528(5) . ?
O1 C1 1.358(6) . ?
O2 C10 1.357(6) . ?
O3 C21 1.355(6) . ?
O4 C30 1.345(5) . ?
N1 C7 1.485(7) . ?
N1 C17 1.494(6) . ?
N1 C8 1.501(6) . ?
N2 C27 1.490(7) . ?
N2 C37 1.490(6) . ?
N2 C28 1.497(6) . ?
C1 C2 1.389(7) . ?
C1 C6 1.419(6) . ?
C2 C3 1.403(8) . ?
C2 C15 1.511(6) . ?
C3 C4 1.410(7) . ?
C4 C5 1.383(8) . ?
C4 C16 1.519(8) . ?
C5 C6 1.389(7) . ?
C6 C7 1.483(7) . ?
C8 C9 1.485(7) . ?
C9 C10 1.414(6) . ?
C9 C14 1.417(6) . ?
C10 C11 1.378(8) . ?
C11 C12 1.404(7) . ?
C11 C18 1.515(6) . ?
C12 C13 1.403(7) . ?
C13 C14 1.357(8) . ?
C13 C19 1.521(7) . ?
C21 C22 1.393(7) . ?
C21 C26 1.407(6) . ?
C22 C23 1.392(7) . ?
C22 C35 1.506(6) . ?
C23 C24 1.386(6) . ?
C24 C25 1.386(7) . ?
C24 C36 1.527(7) . ?
C25 C26 1.392(7) . ?
C26 C27 1.499(7) . ?
C28 C29 1.481(7) . ?
C29 C34 1.412(6) . ?
C29 C30 1.418(7) . ?
C30 C31 1.394(7) . ?
C31 C32 1.403(6) . ?
C31 C38 1.507(7) . ?
C32 C33 1.401(7) . ?
C33 C34 1.370(8) . ?
C33 C39 1.515(6) . ?
O10 O10 1.15(2) 2_556 ?
C50 N50 1.134(7) . ?
C50 C51 1.463(7) . ?
